data_2019839
loop_
_publ_author_name
'Aslanta\,s, Mehmet'
'\,Celik, Cumali'
'\,Celik, \"Omer'
'Karayel, Arzu'

_publ_section_title
;
 Crystal structure
 ofrac-3-hydroxy-2-(p-tolyl)-2,3,3a,4,7,7a-hexahydro-1H-4,7-methanoisoindol-1-one
;
_journal_coeditor_code SU5074
_journal_issue 3
_journal_name_full 'Acta Crystallographica Section E Crystallographic Communications'
_journal_page_first o143
_journal_paper_doi 10.1107/S2056989015001942
_journal_volume 71
_journal_year 2015
_chemical_formula_iupac 'C16 H17 N O2'
_chemical_formula_moiety 'C16 H17 N O2'
_chemical_formula_sum 'C16 H17 N O2'
_chemical_formula_weight 255.31
_chemical_name_common
;
4-(4-Methylphenyl)-4-azatricyclo[5.2.1.0^2,6^]dec-8-ene-3,5-dione
;
_chemical_name_systematic
<i>rac</i>-3-Hydroxy-2-(<i>p</i>-tolyl)-2,3,3a,4,7,7a-hexahydro-1<i>H</i>-4,7-methanoisoindol-1-one
_space_group_IT_number 14
_symmetry_cell_setting monoclinic
_symmetry_space_group_name_Hall '-P 2ybc'
_symmetry_space_group_name_H-M 'P 1 21/c 1'
_atom_sites_solution_hydrogens geom
_atom_sites_solution_primary direct
_atom_sites_solution_secondary difmap
_cell_angle_alpha 90.00
_cell_angle_beta 97.1540(10)
_cell_angle_gamma 90.00
_cell_formula_units_Z 4
_cell_length_a 6.5067(2)
_cell_length_b 9.7385(2)
_cell_length_c 21.0780(5)
_cell_measurement_reflns_used 5019
_cell_measurement_temperature 296
_cell_measurement_theta_max 33.2
_cell_measurement_theta_min 3.6
_cell_volume 1325.22(6)
_computing_cell_refinement
;
SAINT (Bruker, 2007)
;
_computing_data_collection
;
APEX2 (Bruker, 2007)
;
_computing_data_reduction
;
SAINT (Bruker, 2007)
;
_computing_molecular_graphics
;
Ortep-3 for Windows (Farrugia, 2012)
;
_computing_publication_material
;
WinGX publication routines (Farrugia, 2012)
;
_computing_structure_refinement
;
SHELXL-97 (Sheldrick, 2008)
;
_computing_structure_solution
;
SHELXS-97 (Sheldrick, 2008)
;
_diffrn_ambient_temperature 296
_diffrn_measured_fraction_theta_full 0.993
_diffrn_measured_fraction_theta_max 0.993
_diffrn_measurement_device_type 'Bruker APEXII'
_diffrn_measurement_method '\f and \w scans'
_diffrn_radiation_monochromator graphite
_diffrn_radiation_source 'fine-focus sealed tube'
_diffrn_radiation_type MoK\a
_diffrn_radiation_wavelength 0.71073
_diffrn_reflns_av_R_equivalents 0.0225
_diffrn_reflns_av_sigmaI/netI 0.0169
_diffrn_reflns_limit_h_max 9
_diffrn_reflns_limit_h_min -5
_diffrn_reflns_limit_k_max 15
_diffrn_reflns_limit_k_min -14
_diffrn_reflns_limit_l_max 32
_diffrn_reflns_limit_l_min -32
_diffrn_reflns_number 28760
_diffrn_reflns_reduction_process 'Lp corrections applied'
_diffrn_reflns_theta_full 33.21
_diffrn_reflns_theta_max 33.21
_diffrn_reflns_theta_min 3.59
_diffrn_standards_decay_% 0
_diffrn_standards_interval_time 0
_diffrn_standards_number 0
_exptl_absorpt_coefficient_mu 0.084
_exptl_absorpt_correction_T_max 0.9875
_exptl_absorpt_correction_T_min 0.9631
_exptl_absorpt_correction_type multi-scan
_exptl_absorpt_process_details
;
(Blessing, 1995)
;
_exptl_crystal_colour colourless
_exptl_crystal_density_diffrn 1.280
_exptl_crystal_density_method 'not measured'
_exptl_crystal_description prism
_exptl_crystal_F_000 544
_exptl_crystal_size_max 0.45
_exptl_crystal_size_mid 0.25
_exptl_crystal_size_min 0.15
_refine_diff_density_max 0.404
_refine_diff_density_min -0.381
_refine_ls_extinction_method none
_refine_ls_goodness_of_fit_ref 1.086
_refine_ls_hydrogen_treatment mixed
_refine_ls_matrix_type full
_refine_ls_number_parameters 180
_refine_ls_number_reflns 5019
_refine_ls_number_restraints 0
_refine_ls_restrained_S_all 1.086
_refine_ls_R_factor_all 0.0816
_refine_ls_R_factor_gt 0.0626
_refine_ls_shift/su_max 0.000
_refine_ls_shift/su_mean 0.000
_refine_ls_structure_factor_coef Fsqd
_refine_ls_weighting_details 'calc w=1/[\s^2^(Fo^2^)+(0.0762P)^2^+0.4345P] where P=(Fo^2^+2Fc^2^)/3'
_refine_ls_weighting_scheme calc
_refine_ls_wR_factor_gt 0.1602
_refine_ls_wR_factor_ref 0.1795
_reflns_number_gt 3930
_reflns_number_total 5019
_reflns_threshold_expression >2sigma(I)
_cod_data_source_file su5074sup1.cif
_cod_data_source_block I
_cod_original_sg_symbol_H-M 'P 21/c'
_cod_database_code 2019839
_cod_database_fobs_code 2019839

loop_
_symmetry_equiv_pos_as_xyz
'x, y, z'
'-x, y+1/2, -z+1/2'
'-x, -y, -z'
'x, -y-1/2, z-1/2'

loop_
_atom_site_type_symbol
_atom_site_label
_atom_site_fract_x
_atom_site_fract_y
_atom_site_fract_z
_atom_site_U_iso_or_equiv
_atom_site_adp_type
_atom_site_calc_flag
_atom_site_refinement_flags
_atom_site_occupancy
_atom_site_symmetry_multiplicity
O O1 0.45122(14) 1.12217(12) 0.27036(6) 0.0443(3) Uani d . 1 1
H H2 0.5256 1.0905 0.3011 0.066 Uiso calc R 1 1
O O2 -0.18121(15) 0.99108(14) 0.30186(6) 0.0498(3) Uani d . 1 1
C C16 -0.0698(3) 1.0387(2) 0.09543(8) 0.0528(4) Uani d . 1 1
C C1 0.4966(4) 0.7713(3) 0.53749(9) 0.0695(6) Uani d . 1 1
H H1A 0.4064 0.7943 0.5686 0.104 Uiso calc R 1 1
H H1B 0.6307 0.8110 0.5498 0.104 Uiso calc R 1 1
H H1C 0.5094 0.6733 0.5350 0.104 Uiso calc R 1 1
H H16A -0.073(3) 1.138(2) 0.0867(10) 0.057(6) Uiso d . 1 1
H H16B -0.110(4) 0.990(2) 0.0570(12) 0.066(6) Uiso d . 1 1
N N1 0.16608(15) 0.98524(11) 0.29178(5) 0.0303(2) Uani d . 1 1
C C11 0.30916(17) 1.02207(13) 0.24528(6) 0.0323(2) Uani d . 1 1
H H11 0.3825 0.9402 0.2330 0.039 Uiso calc R 1 1
C C5 0.24201(17) 0.92979(12) 0.35282(6) 0.0303(2) Uani d . 1 1
C C8 -0.03527(18) 1.01463(13) 0.27142(7) 0.0337(2) Uani d . 1 1
C C9 -0.05367(19) 1.07927(14) 0.20645(7) 0.0363(3) Uani d . 1 1
H H9 -0.1068 1.1733 0.2075 0.044 Uiso calc R 1 1
C C10 0.16740(19) 1.07774(14) 0.18773(6) 0.0351(3) Uani d . 1 1
H H10 0.2096 1.1710 0.1777 0.042 Uiso calc R 1 1
C C6 0.4272(2) 0.85725(15) 0.36000(7) 0.0387(3) Uani d . 1 1
H H6 0.4973 0.8419 0.3248 0.046 Uiso calc R 1 1
C C2 0.4079(2) 0.82658(16) 0.47322(7) 0.0440(3) Uani d . 1 1
C C7 0.5078(2) 0.80753(17) 0.41974(7) 0.0455(3) Uani d . 1 1
H H7 0.6327 0.7600 0.4239 0.055 Uiso calc R 1 1
C C12 -0.1801(2) 0.99380(17) 0.15201(8) 0.0470(3) Uani d . 1 1
H H12 -0.3307 1.0066 0.1470 0.056 Uiso calc R 1 1
C C15 0.1436(3) 0.98780(17) 0.12617(7) 0.0448(3) Uani d . 1 1
H H15 0.2563 0.9944 0.0995 0.054 Uiso calc R 1 1
C C4 0.1392(2) 0.94992(18) 0.40597(7) 0.0459(3) Uani d . 1 1
H H4 0.0148 0.9981 0.4021 0.055 Uiso calc R 1 1
C C13 -0.1047(3) 0.84754(17) 0.16019(8) 0.0530(4) Uani d . 1 1
H H13 -0.1791 0.7734 0.1733 0.064 Uiso calc R 1 1
C C3 0.2228(3) 0.8979(2) 0.46493(8) 0.0534(4) Uani d . 1 1
H H3 0.1517 0.9115 0.5001 0.064 Uiso calc R 1 1
C C14 0.0870(3) 0.84423(17) 0.14533(8) 0.0520(4) Uani d . 1 1
H H14 0.1720 0.7672 0.1465 0.062 Uiso calc R 1 1

loop_
_atom_site_aniso_label
_atom_site_aniso_U_11
_atom_site_aniso_U_22
_atom_site_aniso_U_33
_atom_site_aniso_U_12
_atom_site_aniso_U_13
_atom_site_aniso_U_23
O1 0.0241(4) 0.0503(6) 0.0575(6) -0.0066(4) 0.0005(4) 0.0026(5)
O2 0.0203(4) 0.0751(8) 0.0549(6) 0.0010(4) 0.0079(4) 0.0096(5)
C16 0.0568(9) 0.0558(9) 0.0421(8) -0.0040(8) -0.0091(7) 0.0114(7)
C1 0.0762(14) 0.0834(14) 0.0453(9) -0.0020(11) -0.0064(9) 0.0202(9)
N1 0.0193(4) 0.0366(5) 0.0347(5) 0.0025(3) 0.0030(3) 0.0021(4)
C11 0.0218(4) 0.0375(6) 0.0380(6) 0.0015(4) 0.0058(4) 0.0020(5)
C5 0.0244(5) 0.0332(5) 0.0328(5) 0.0007(4) 0.0022(4) -0.0013(4)
C8 0.0204(4) 0.0377(6) 0.0424(6) 0.0021(4) 0.0019(4) 0.0008(5)
C9 0.0254(5) 0.0377(6) 0.0444(7) 0.0034(4) -0.0011(4) 0.0061(5)
C10 0.0300(5) 0.0356(6) 0.0395(6) -0.0011(4) 0.0037(4) 0.0071(5)
C6 0.0287(5) 0.0496(7) 0.0379(6) 0.0092(5) 0.0050(5) 0.0037(5)
C2 0.0466(7) 0.0473(8) 0.0361(6) -0.0043(6) -0.0026(5) 0.0045(5)
C7 0.0358(6) 0.0540(8) 0.0450(7) 0.0090(6) -0.0013(5) 0.0087(6)
C12 0.0351(6) 0.0562(9) 0.0464(8) -0.0055(6) -0.0089(6) 0.0091(6)
C15 0.0477(8) 0.0496(8) 0.0372(7) 0.0010(6) 0.0063(6) 0.0052(6)
C4 0.0422(7) 0.0590(9) 0.0377(7) 0.0157(6) 0.0093(5) -0.0018(6)
C13 0.0641(10) 0.0452(8) 0.0459(8) -0.0178(7) -0.0079(7) 0.0030(6)
C3 0.0587(9) 0.0672(10) 0.0358(7) 0.0103(8) 0.0121(6) -0.0004(7)
C14 0.0711(11) 0.0396(7) 0.0436(8) 0.0024(7) -0.0003(7) -0.0026(6)

loop_
_atom_type_symbol
_atom_type_description
_atom_type_scat_dispersion_real
_atom_type_scat_dispersion_imag
_atom_type_scat_source
C C 0.0033 0.0016 'International Tables Vol C Tables 4.2.6.8 and 6.1.1.4'
H H 0.0000 0.0000 'International Tables Vol C Tables 4.2.6.8 and 6.1.1.4'
N N 0.0061 0.0033 'International Tables Vol C Tables 4.2.6.8 and 6.1.1.4'
O O 0.0106 0.0060 'International Tables Vol C Tables 4.2.6.8 and 6.1.1.4'

loop_
_geom_angle_atom_site_label_1
_geom_angle_atom_site_label_2
_geom_angle_atom_site_label_3
_geom_angle
C11 O1 H2 109.5
C12 C16 C15 93.78(12)
C12 C16 H16A 115.2(12)
C15 C16 H16A 113.0(13)
C12 C16 H16B 114.7(15)
C15 C16 H16B 109.9(15)
H16A C16 H16B 109.4(19)
C2 C1 H1A 109.5
C2 C1 H1B 109.5
H1A C1 H1B 109.5
C2 C1 H1C 109.5
H1A C1 H1C 109.5
H1B C1 H1C 109.5
C8 N1 C5 125.28(10)
C8 N1 C11 113.71(10)
C5 N1 C11 120.96(9)
O1 C11 N1 111.06(11)
O1 C11 C10 110.93(11)
N1 C11 C10 104.17(9)
O1 C11 H11 110.2
N1 C11 H11 110.2
C10 C11 H11 110.2
C4 C5 C6 118.85(12)
C4 C5 N1 121.80(11)
C6 C5 N1 119.32(11)
O2 C8 N1 124.90(13)
O2 C8 C9 125.12(11)
N1 C8 C9 109.98(11)
C8 C9 C10 105.05(10)
C8 C9 C12 114.92(11)
C10 C9 C12 103.28(12)
C8 C9 H9 111.0
C10 C9 H9 111.0
C12 C9 H9 111.0
C11 C10 C9 106.91(10)
C11 C10 C15 116.70(11)
C9 C10 C15 102.71(11)
C11 C10 H10 110.0
C9 C10 H10 110.0
C15 C10 H10 110.0
C5 C6 C7 120.04(13)
C5 C6 H6 120.0
C7 C6 H6 120.0
C7 C2 C3 117.07(13)
C7 C2 C1 121.32(16)
C3 C2 C1 121.61(16)
C2 C7 C6 121.98(13)
C2 C7 H7 119.0
C6 C7 H7 119.0
C13 C12 C16 100.44(15)
C13 C12 C9 106.51(11)
C16 C12 C9 99.46(12)
C13 C12 H12 116.0
C16 C12 H12 116.0
C9 C12 H12 116.0
C14 C15 C16 99.98(14)
C14 C15 C10 107.43(12)
C16 C15 C10 99.24(13)
C14 C15 H15 115.9
C16 C15 H15 115.9
C10 C15 H15 115.9
C5 C4 C3 119.75(14)
C5 C4 H4 120.1
C3 C4 H4 120.1
C14 C13 C12 107.37(14)
C14 C13 H13 126.3
C12 C13 H13 126.3
C2 C3 C4 122.30(14)
C2 C3 H3 118.9
C4 C3 H3 118.9
C13 C14 C15 107.95(15)
C13 C14 H14 126.0
C15 C14 H14 126.0

loop_
_geom_bond_atom_site_label_1
_geom_bond_atom_site_label_2
_geom_bond_distance
O1 C11 1.4008(16)
O1 H2 0.8200
O2 C8 1.2320(16)
C16 C12 1.531(2)
C16 C15 1.539(2)
C16 H16A 0.99(2)
C16 H16B 0.95(2)
C1 C2 1.505(2)
C1 H1A 0.9600
C1 H1B 0.9600
C1 H1C 0.9600
N1 C8 1.3574(14)
N1 C5 1.4256(16)
N1 C11 1.4776(15)
C11 C10 1.5290(18)
C11 H11 0.9800
C5 C4 1.3884(18)
C5 C6 1.3885(17)
C8 C9 1.4984(19)
C9 C10 1.5383(18)
C9 C12 1.566(2)
C9 H9 0.9800
C10 C15 1.557(2)
C10 H10 0.9800
C6 C7 1.3893(19)
C6 H6 0.9300
C2 C7 1.382(2)
C2 C3 1.383(2)
C7 H7 0.9300
C12 C13 1.509(3)
C12 H12 0.9800
C15 C14 1.513(2)
C15 H15 0.9800
C4 C3 1.389(2)
C4 H4 0.9300
C13 C14 1.324(3)
C13 H13 0.9300
C3 H3 0.9300
C14 H14 0.9300

loop_
_geom_hbond_atom_site_label_D
_geom_hbond_atom_site_label_H
_geom_hbond_atom_site_label_A
_geom_hbond_site_symmetry_A
_geom_hbond_distance_DH
_geom_hbond_distance_HA
_geom_hbond_distance_DA
_geom_hbond_angle_DHA
C4 H4 O2 1_555 0.93 2.33 2.860(2) 116
O1 H2 O2 1_655 0.82 2.14 2.7194(15) 128
C13 H13 Cg1 2_545 0.93 2.94 3.6903(18) 139
C16 H16A Cg4 2_555 0.99(2) 2.86(2) 3.692(2) 143.4(15)

loop_
_geom_torsion_atom_site_label_1
_geom_torsion_atom_site_label_2
_geom_torsion_atom_site_label_3
_geom_torsion_atom_site_label_4
_geom_torsion
C8 N1 C11 O1 117.43(12)
C5 N1 C11 O1 -60.01(14)
C8 N1 C11 C10 -2.04(14)
C5 N1 C11 C10 -179.48(11)
C8 N1 C5 C4 -26.3(2)
C11 N1 C5 C4 150.86(14)
C8 N1 C5 C6 155.78(13)
C11 N1 C5 C6 -27.09(17)
C5 N1 C8 O2 -3.7(2)
C11 N1 C8 O2 178.96(13)
C5 N1 C8 C9 176.52(11)
C11 N1 C8 C9 -0.79(15)
O2 C8 C9 C10 -176.50(14)
N1 C8 C9 C10 3.26(15)
O2 C8 C9 C12 -63.72(19)
N1 C8 C9 C12 116.04(13)
O1 C11 C10 C9 -115.65(11)
N1 C11 C10 C9 3.91(13)
O1 C11 C10 C15 130.13(12)
N1 C11 C10 C15 -110.31(12)
C8 C9 C10 C11 -4.38(14)
C12 C9 C10 C11 -125.16(11)
C8 C9 C10 C15 118.98(12)
C12 C9 C10 C15 -1.79(13)
C4 C5 C6 C7 -0.7(2)
N1 C5 C6 C7 177.28(13)
C3 C2 C7 C6 -0.1(3)
C1 C2 C7 C6 179.60(17)
C5 C6 C7 C2 0.7(2)
C15 C16 C12 C13 -50.25(14)
C15 C16 C12 C9 58.64(14)
C8 C9 C12 C13 -45.60(17)
C10 C9 C12 C13 68.21(15)
C8 C9 C12 C16 -149.55(12)
C10 C9 C12 C16 -35.73(14)
C12 C16 C15 C14 49.62(15)
C12 C16 C15 C10 -60.06(14)
C11 C10 C15 C14 51.45(17)
C9 C10 C15 C14 -65.11(15)
C11 C10 C15 C16 155.05(12)
C9 C10 C15 C16 38.49(13)
C6 C5 C4 C3 0.1(2)
N1 C5 C4 C3 -177.82(15)
C16 C12 C13 C14 33.93(16)
C9 C12 C13 C14 -69.31(17)
C7 C2 C3 C4 -0.6(3)
C1 C2 C3 C4 179.80(19)
C5 C4 C3 C2 0.5(3)
C12 C13 C14 C15 -0.61(18)
C16 C15 C14 C13 -32.66(17)
C10 C15 C14 C13 70.41(17)
